data_4066572
loop_
_publ_author_name
'Maity, Basudev'
'Roy, Mithun'
'Banik, Bhabatosh'
'Majumdar, Ritankar'
'Dighe, Rajan R.'
'Chakravarty, Akhil R.'

_publ_section_title
;
 Ferrocene-Promoted Photoactivated DNA Cleavage and Anticancer Activity of
 Terpyridyl Copper(II) Phenanthroline Complexes
;
_journal_issue 16
_journal_name_full Organometallics
_journal_page_first 3632
_journal_paper_doi 10.1021/om100524x
_journal_volume 29
_journal_year 2010
_chemical_formula_moiety 'C45 H32 Cu F12 Fe N8 P2'
_chemical_formula_sum 'C45 H32 Cu F12 Fe N8 P2'
_chemical_formula_weight 1094.12
_chemical_name_systematic
;
 ?
;
_space_group_IT_number 2
_symmetry_cell_setting triclinic
_symmetry_space_group_name_Hall '-P 1'
_symmetry_space_group_name_H-M 'P -1'
_atom_sites_solution_hydrogens geom
_atom_sites_solution_primary direct
_atom_sites_solution_secondary difmap
_audit_creation_method SHELXL-97
_cell_angle_alpha 66.581(4)
_cell_angle_beta 87.760(4)
_cell_angle_gamma 85.033(4)
_cell_formula_units_Z 2
_cell_length_a 12.3970(9)
_cell_length_b 12.7771(10)
_cell_length_c 15.3816(11)
_cell_measurement_temperature 293(2)
_cell_volume 2227.3(3)
_computing_cell_refinement 'Bruker Smart'
_computing_data_collection 'Bruker Smart'
_computing_data_reduction 'Bruker Saint'
_computing_molecular_graphics 'Ortep-3 for Windows (Farrugia, 1997)'
_computing_publication_material 'WinGX publication routines (Farrugia, 1999)'
_computing_structure_refinement 'SHELXL-97 (Sheldrick, 1997)'
_computing_structure_solution 'SHELXS-97 (Sheldrick, 1997)'
_diffrn_ambient_temperature 293(2)
_diffrn_measured_fraction_theta_full 0.959
_diffrn_measured_fraction_theta_max 0.959
_diffrn_measurement_device_type 'Bruker Smart CCD Area Detector'
_diffrn_measurement_method 'omega scans'
_diffrn_radiation_monochromator graphite
_diffrn_radiation_source 'fine-focus sealed tube'
_diffrn_radiation_type MoK\a
_diffrn_radiation_wavelength 0.71073
_diffrn_reflns_av_R_equivalents 0.0340
_diffrn_reflns_av_sigmaI/netI 0.0542
_diffrn_reflns_limit_h_max 17
_diffrn_reflns_limit_h_min -15
_diffrn_reflns_limit_k_max 18
_diffrn_reflns_limit_k_min -18
_diffrn_reflns_limit_l_max 21
_diffrn_reflns_limit_l_min -21
_diffrn_reflns_number 41867
_diffrn_reflns_theta_full 30.56
_diffrn_reflns_theta_max 30.56
_diffrn_reflns_theta_min 1.44
_exptl_absorpt_coefficient_mu 0.970
_exptl_absorpt_correction_T_max 0.692
_exptl_absorpt_correction_T_min 0.627
_exptl_absorpt_correction_type empirical
_exptl_absorpt_process_details SADABS(Sheldrick,1997)
_exptl_crystal_colour brown
_exptl_crystal_density_diffrn 1.631
_exptl_crystal_density_method 'not measured'
_exptl_crystal_description block
_exptl_crystal_F_000 1102
_exptl_crystal_size_max 0.52
_exptl_crystal_size_mid 0.41
_exptl_crystal_size_min 0.38
_refine_diff_density_max 0.650
_refine_diff_density_min -0.404
_refine_diff_density_rms 0.065
_refine_ls_extinction_method none
_refine_ls_goodness_of_fit_ref 1.055
_refine_ls_hydrogen_treatment constr
_refine_ls_matrix_type full
_refine_ls_number_parameters 622
_refine_ls_number_reflns 13109
_refine_ls_number_restraints 0
_refine_ls_restrained_S_all 1.055
_refine_ls_R_factor_all 0.1182
_refine_ls_R_factor_gt 0.0539
_refine_ls_shift/su_max 0.019
_refine_ls_shift/su_mean 0.002
_refine_ls_structure_factor_coef Fsqd
_refine_ls_weighting_details 'calc w=1/[\s^2^(Fo^2^)+(0.0890P)^2^+0.0000P] where P=(Fo^2^+2Fc^2^)/3'
_refine_ls_weighting_scheme calc
_refine_ls_wR_factor_gt 0.1485
_refine_ls_wR_factor_ref 0.1785
_reflns_number_gt 6801
_reflns_number_total 13109
_reflns_threshold_expression >2sigma(I)
_cod_data_source_file om100524x_si_002.cif
_cod_data_source_block arc
_cod_original_sg_symbol_H-M p-1
_cod_database_code 4066572

loop_
_symmetry_equiv_pos_as_xyz
'x, y, z'
'-x, -y, -z'

loop_
_atom_site_label
_atom_site_type_symbol
_atom_site_fract_x
_atom_site_fract_y
_atom_site_fract_z
_atom_site_U_iso_or_equiv
_atom_site_adp_type
_atom_site_occupancy
_atom_site_symmetry_multiplicity
_atom_site_calc_flag
_atom_site_refinement_flags
Cu1 Cu 0.74396(3) 0.14296(3) 0.65833(3) 0.05104(13) Uani 1 1 d .
Fe1 Fe 1.03513(3) -0.38995(4) 0.65430(3) 0.04992(14) Uani 1 1 d .
P1 P 0.27694(8) 0.27564(8) 0.60504(7) 0.0663(3) Uani 1 1 d .
P2 P 0.23501(9) 0.73661(10) 0.92785(11) 0.0940(4) Uani 1 1 d .
F11 F 0.1922(3) 0.3776(3) 0.5552(2) 0.1464(14) Uani 1 1 d .
F12 F 0.1902(2) 0.1871(3) 0.62193(19) 0.1195(9) Uani 1 1 d .
F13 F 0.3005(2) 0.2671(2) 0.50505(16) 0.1003(8) Uani 1 1 d .
F14 F 0.3656(2) 0.1732(3) 0.65099(19) 0.1200(10) Uani 1 1 d .
F15 F 0.3715(3) 0.3586(3) 0.5814(2) 0.1592(14) Uani 1 1 d .
F16 F 0.2555(2) 0.2813(3) 0.70415(19) 0.1305(11) Uani 1 1 d .
F21 F 0.1374(3) 0.7371(4) 0.8646(3) 0.1665(15) Uani 1 1 d .
F22 F 0.1665(5) 0.8185(4) 0.9606(3) 0.216(2) Uani 1 1 d .
F23 F 0.2735(3) 0.8422(3) 0.8411(2) 0.1431(12) Uani 1 1 d .
F24 F 0.1964(3) 0.6297(3) 1.0125(3) 0.1621(14) Uani 1 1 d .
F25 F 0.3025(4) 0.6535(3) 0.8907(4) 0.208(2) Uani 1 1 d .
F26 F 0.3373(3) 0.7347(3) 0.9840(3) 0.212(2) Uani 1 1 d .
N1 N 0.66787(19) 0.1328(2) 0.54653(18) 0.0529(6) Uani 1 1 d .
N2 N 0.84310(18) 0.03524(19) 0.63122(16) 0.0455(5) Uani 1 1 d .
N3 N 0.8699(2) 0.1335(2) 0.74439(18) 0.0529(6) Uani 1 1 d .
N4 N 0.65128(19) 0.2706(2) 0.67612(17) 0.0514(6) Uani 1 1 d .
N5 N 0.62856(19) 0.0454(2) 0.76488(17) 0.0495(6) Uani 1 1 d .
N6 N 0.32850(19) 0.1162(2) 0.94741(16) 0.0510(6) Uani 1 1 d .
N7 N 0.36780(19) 0.3509(2) 0.86839(18) 0.0544(6) Uani 1 1 d .
C45 C 0.6153(5) -0.3664(5) 0.8111(5) 0.1011(17) Uani 1 1 d .
C1 C 0.6613(3) 0.3826(3) 0.6295(3) 0.0643(9) Uani 1 1 d .
H1 H 0.7129 0.4059 0.5815 0.077 Uiso 1 1 calc R
C2 C 0.5990(3) 0.4649(3) 0.6491(3) 0.0672(9) Uani 1 1 d .
H2 H 0.6086 0.5420 0.6149 0.081 Uiso 1 1 calc R
C3 C 0.5223(3) 0.4322(3) 0.7197(2) 0.0568(8) Uani 1 1 d .
H3 H 0.4795 0.4869 0.7338 0.068 Uiso 1 1 calc R
C4 C 0.5090(2) 0.3156(2) 0.7704(2) 0.0470(7) Uani 1 1 d .
C5 C 0.5748(2) 0.2372(2) 0.7458(2) 0.0444(6) Uani 1 1 d .
C6 C 0.5598(2) 0.1144(2) 0.79269(19) 0.0432(6) Uani 1 1 d .
C7 C 0.4764(2) 0.0756(2) 0.85758(19) 0.0444(6) Uani 1 1 d .
C8 C 0.4616(2) -0.0411(3) 0.8938(2) 0.0533(7) Uani 1 1 d .
H8 H 0.4063 -0.0707 0.9370 0.064 Uiso 1 1 calc R
C9 C 0.5303(3) -0.1120(3) 0.8646(2) 0.0586(8) Uani 1 1 d .
H9 H 0.5214 -0.1900 0.8875 0.070 Uiso 1 1 calc R
C10 C 0.6119(3) -0.0660(3) 0.8013(2) 0.0573(8) Uani 1 1 d .
H10 H 0.6579 -0.1149 0.7827 0.069 Uiso 1 1 calc R
C11 C 0.4253(2) 0.2748(2) 0.8435(2) 0.0456(6) Uani 1 1 d .
C12 C 0.4076(2) 0.1564(2) 0.88456(19) 0.0443(6) Uani 1 1 d .
C13 C 0.2682(2) 0.1938(3) 0.9720(2) 0.0530(7) Uani 1 1 d .
C14 C 0.1824(3) 0.1573(4) 1.0390(2) 0.0684(9) Uani 1 1 d .
H14 H 0.1677 0.0807 1.0652 0.082 Uiso 1 1 calc R
C15 C 0.1222(3) 0.2344(4) 1.0645(3) 0.0793(11) Uani 1 1 d .
H15 H 0.0663 0.2100 1.1084 0.095 Uiso 1 1 calc R
C16 C 0.1425(3) 0.3490(4) 1.0263(3) 0.0811(12) Uani 1 1 d .
H16 H 0.0999 0.4001 1.0450 0.097 Uiso 1 1 calc R
C17 C 0.2233(3) 0.3885(3) 0.9622(3) 0.0704(10) Uani 1 1 d .
H17 H 0.2360 0.4656 0.9375 0.085 Uiso 1 1 calc R
C18 C 0.2880(2) 0.3110(3) 0.9332(2) 0.0548(8) Uani 1 1 d .
C19 C 0.5757(3) 0.1916(3) 0.5034(3) 0.0697(10) Uani 1 1 d .
H19 H 0.5413 0.2450 0.5242 0.084 Uiso 1 1 calc R
C20 C 0.5314(3) 0.1756(3) 0.4309(3) 0.0782(11) Uani 1 1 d .
H20 H 0.4672 0.2168 0.4034 0.094 Uiso 1 1 calc R
C21 C 0.5827(3) 0.0967(4) 0.3975(3) 0.0857(12) Uani 1 1 d .
H21 H 0.5553 0.0869 0.3460 0.103 Uiso 1 1 calc R
C22 C 0.6747(3) 0.0341(3) 0.4430(3) 0.0682(9) Uani 1 1 d .
H22 H 0.7088 -0.0210 0.4239 0.082 Uiso 1 1 calc R
C23 C 0.7163(2) 0.0528(2) 0.5163(2) 0.0510(7) Uani 1 1 d .
C24 C 0.8173(2) -0.0052(2) 0.5674(2) 0.0465(6) Uani 1 1 d .
C25 C 0.8819(2) -0.0895(2) 0.5525(2) 0.0495(7) Uani 1 1 d .
H25 H 0.8613 -0.1182 0.5093 0.059 Uiso 1 1 calc R
C26 C 0.9798(2) -0.1325(2) 0.6031(2) 0.0470(7) Uani 1 1 d .
C27 C 1.0063(2) -0.0849(2) 0.6669(2) 0.0494(7) Uani 1 1 d .
H27 H 1.0707 -0.1097 0.7006 0.059 Uiso 1 1 calc R
C28 C 0.9368(2) -0.0012(2) 0.6800(2) 0.0470(7) Uani 1 1 d .
C29 C 0.9529(2) 0.0565(2) 0.7436(2) 0.0496(7) Uani 1 1 d .
C30 C 1.0438(3) 0.0370(3) 0.7988(2) 0.0623(8) Uani 1 1 d .
H30 H 1.1006 -0.0141 0.7960 0.075 Uiso 1 1 calc R
C31 C 1.0498(3) 0.0939(3) 0.8582(3) 0.0749(10) Uani 1 1 d .
H31 H 1.1102 0.0811 0.8961 0.090 Uiso 1 1 calc R
C32 C 0.9654(3) 0.1692(3) 0.8606(3) 0.0752(10) Uani 1 1 d .
H32 H 0.9679 0.2079 0.9004 0.090 Uiso 1 1 calc R
C33 C 0.8766(3) 0.1874(3) 0.8036(2) 0.0653(9) Uani 1 1 d .
H33 H 0.8195 0.2384 0.8060 0.078 Uiso 1 1 calc R
C34 C 1.0514(2) -0.2190(3) 0.5871(2) 0.0529(7) Uani 1 1 d .
C35 C 1.1479(2) -0.2777(3) 0.6389(3) 0.0625(9) Uani 1 1 d .
H35 H 1.1783 -0.2641 0.6874 0.075 Uiso 1 1 calc R
C36 C 1.1881(3) -0.3599(3) 0.6028(3) 0.0748(11) Uani 1 1 d .
H36 H 1.2502 -0.4092 0.6235 0.090 Uiso 1 1 calc R
C37 C 1.1190(3) -0.3548(3) 0.5309(3) 0.0669(9) Uani 1 1 d .
H37 H 1.1272 -0.4005 0.4965 0.080 Uiso 1 1 calc R
C38 C 1.0354(3) -0.2688(3) 0.5197(2) 0.0561(8) Uani 1 1 d .
H38 H 0.9792 -0.2477 0.4762 0.067 Uiso 1 1 calc R
C39 C 0.8895(3) -0.4570(5) 0.6779(3) 0.0977(16) Uani 1 1 d .
H39 H 0.8317 -0.4333 0.6360 0.117 Uiso 1 1 calc R
C40 C 0.9760(4) -0.5418(4) 0.6838(3) 0.0920(13) Uani 1 1 d .
H40 H 0.9853 -0.5828 0.6455 0.110 Uiso 1 1 calc R
C41 C 1.0426(4) -0.5513(3) 0.7564(3) 0.0850(12) Uani 1 1 d .
H41 H 1.1043 -0.6012 0.7762 0.102 Uiso 1 1 calc R
C42 C 1.0029(4) -0.4743(4) 0.7958(3) 0.0867(12) Uani 1 1 d .
H42 H 1.0339 -0.4635 0.8454 0.104 Uiso 1 1 calc R
C43 C 0.9095(3) -0.4166(4) 0.7484(3) 0.0840(12) Uani 1 1 d .
H43 H 0.8669 -0.3605 0.7608 0.101 Uiso 1 1 calc R
C44 C 0.5704(6) -0.4545(6) 0.8960(5) 0.157(3) Uani 1 1 d .
N8 N 0.6441(4) -0.2946(5) 0.7465(4) 0.1238(16) Uani 1 1 d .

loop_
_atom_site_aniso_label
_atom_site_aniso_U_11
_atom_site_aniso_U_22
_atom_site_aniso_U_33
_atom_site_aniso_U_23
_atom_site_aniso_U_13
_atom_site_aniso_U_12
Cu1 0.0527(2) 0.0447(2) 0.0604(2) -0.02726(18) 0.00912(17) -0.00062(16)
Fe1 0.0461(2) 0.0477(3) 0.0585(3) -0.0252(2) 0.00393(19) 0.00174(18)
P1 0.0727(6) 0.0667(6) 0.0643(6) -0.0317(5) -0.0166(5) 0.0054(5)
P2 0.0695(7) 0.0688(7) 0.1384(11) -0.0351(7) -0.0015(7) -0.0059(5)
F11 0.189(3) 0.120(2) 0.147(3) -0.085(2) -0.078(2) 0.093(2)
F12 0.1092(19) 0.150(3) 0.1068(19) -0.0523(18) 0.0054(16) -0.0462(18)
F13 0.1218(19) 0.111(2) 0.0731(14) -0.0453(14) -0.0080(13) 0.0110(15)
F14 0.1084(19) 0.128(2) 0.1010(18) -0.0275(16) -0.0397(15) 0.0388(17)
F15 0.182(3) 0.150(3) 0.146(3) -0.041(2) -0.031(2) -0.086(3)
F16 0.129(2) 0.197(3) 0.0979(19) -0.099(2) -0.0246(17) 0.028(2)
F21 0.121(3) 0.219(4) 0.177(3) -0.090(3) -0.018(2) -0.044(3)
F22 0.338(6) 0.146(3) 0.144(3) -0.063(3) 0.022(4) 0.096(4)
F23 0.134(2) 0.102(2) 0.154(3) -0.0039(19) -0.009(2) -0.0268(18)
F24 0.158(3) 0.115(3) 0.177(3) -0.013(2) 0.031(2) -0.052(2)
F25 0.184(4) 0.113(3) 0.294(6) -0.062(3) 0.086(4) 0.029(3)
F26 0.188(4) 0.125(3) 0.233(4) 0.045(3) -0.099(3) -0.073(3)
N1 0.0511(14) 0.0489(14) 0.0597(15) -0.0244(12) 0.0035(12) 0.0036(11)
N2 0.0475(13) 0.0410(13) 0.0511(13) -0.0221(11) 0.0035(11) -0.0023(10)
N3 0.0615(15) 0.0437(14) 0.0592(15) -0.0265(12) 0.0078(12) -0.0078(11)
N4 0.0512(13) 0.0446(14) 0.0612(15) -0.0245(12) 0.0148(12) -0.0076(11)
N5 0.0527(14) 0.0417(14) 0.0567(15) -0.0224(11) 0.0027(11) -0.0040(11)
N6 0.0490(13) 0.0595(16) 0.0462(13) -0.0218(12) 0.0036(11) -0.0100(11)
N7 0.0516(14) 0.0599(16) 0.0626(16) -0.0362(13) 0.0086(12) -0.0061(12)
C45 0.112(4) 0.093(4) 0.115(4) -0.061(3) -0.049(3) 0.030(3)
C1 0.066(2) 0.0464(18) 0.079(2) -0.0240(16) 0.0274(17) -0.0095(15)
C2 0.075(2) 0.0390(17) 0.086(2) -0.0226(16) 0.0214(19) -0.0127(15)
C3 0.0610(18) 0.0425(16) 0.072(2) -0.0297(15) 0.0122(16) -0.0042(14)
C4 0.0493(15) 0.0442(16) 0.0549(17) -0.0269(13) 0.0054(13) -0.0094(12)
C5 0.0454(14) 0.0421(15) 0.0505(16) -0.0233(13) 0.0057(12) -0.0067(12)
C6 0.0472(15) 0.0400(15) 0.0474(15) -0.0226(12) -0.0005(12) -0.0034(12)
C7 0.0483(15) 0.0439(16) 0.0441(15) -0.0199(12) -0.0015(12) -0.0074(12)
C8 0.0562(17) 0.0495(18) 0.0546(18) -0.0198(14) 0.0045(14) -0.0122(14)
C9 0.069(2) 0.0401(16) 0.066(2) -0.0192(15) 0.0001(16) -0.0109(14)
C10 0.0597(18) 0.0452(17) 0.072(2) -0.0289(16) -0.0041(16) 0.0008(14)
C11 0.0457(15) 0.0515(17) 0.0484(16) -0.0285(13) 0.0031(12) -0.0079(12)
C12 0.0478(15) 0.0508(17) 0.0383(14) -0.0207(12) -0.0002(12) -0.0087(12)
C13 0.0485(16) 0.071(2) 0.0440(16) -0.0267(15) 0.0013(13) -0.0079(15)
C14 0.0587(19) 0.092(3) 0.0528(19) -0.0259(18) 0.0073(15) -0.0118(18)
C15 0.063(2) 0.113(4) 0.059(2) -0.035(2) 0.0144(17) 0.000(2)
C16 0.063(2) 0.117(4) 0.069(2) -0.048(2) 0.0116(18) 0.012(2)
C17 0.067(2) 0.082(3) 0.074(2) -0.046(2) 0.0094(18) 0.0050(18)
C18 0.0477(16) 0.076(2) 0.0518(17) -0.0377(16) -0.0016(14) -0.0007(15)
C19 0.064(2) 0.066(2) 0.077(2) -0.0304(19) -0.0022(18) 0.0151(17)
C20 0.066(2) 0.083(3) 0.087(3) -0.038(2) -0.022(2) 0.0205(19)
C21 0.085(3) 0.096(3) 0.087(3) -0.049(2) -0.031(2) 0.015(2)
C22 0.073(2) 0.062(2) 0.080(2) -0.0402(19) -0.0150(19) 0.0087(17)
C23 0.0544(17) 0.0437(16) 0.0542(17) -0.0196(14) 0.0020(14) 0.0003(13)
C24 0.0484(15) 0.0432(16) 0.0517(16) -0.0229(13) 0.0041(13) -0.0049(12)
C25 0.0544(17) 0.0469(16) 0.0526(17) -0.0259(14) 0.0041(13) -0.0033(13)
C26 0.0482(15) 0.0455(16) 0.0491(16) -0.0208(13) 0.0082(13) -0.0062(12)
C27 0.0460(15) 0.0452(16) 0.0564(18) -0.0202(14) 0.0031(13) -0.0011(12)
C28 0.0536(16) 0.0368(15) 0.0519(16) -0.0186(13) 0.0080(13) -0.0087(12)
C29 0.0571(17) 0.0427(16) 0.0529(17) -0.0225(13) 0.0085(14) -0.0106(13)
C30 0.064(2) 0.059(2) 0.073(2) -0.0366(17) -0.0040(17) -0.0052(16)
C31 0.080(2) 0.075(3) 0.081(3) -0.040(2) -0.013(2) -0.014(2)
C32 0.095(3) 0.073(3) 0.077(2) -0.047(2) -0.002(2) -0.016(2)
C33 0.075(2) 0.057(2) 0.075(2) -0.0383(18) 0.0112(19) -0.0077(17)
C34 0.0463(15) 0.0494(17) 0.0667(19) -0.0274(15) 0.0127(14) -0.0064(13)
C35 0.0400(15) 0.067(2) 0.093(2) -0.0454(19) 0.0025(16) 0.0004(14)
C36 0.0488(17) 0.066(2) 0.116(3) -0.046(2) 0.020(2) 0.0032(16)
C37 0.0605(19) 0.065(2) 0.084(2) -0.0416(19) 0.0210(19) -0.0026(16)
C38 0.0611(18) 0.0525(18) 0.0589(19) -0.0280(15) 0.0134(15) -0.0024(14)
C39 0.068(3) 0.111(4) 0.088(3) -0.005(3) -0.003(2) -0.043(3)
C40 0.121(4) 0.064(3) 0.092(3) -0.026(2) 0.005(3) -0.034(3)
C41 0.091(3) 0.061(2) 0.084(3) -0.012(2) 0.000(2) 0.007(2)
C42 0.101(3) 0.088(3) 0.058(2) -0.019(2) 0.006(2) 0.009(2)
C43 0.068(2) 0.088(3) 0.082(3) -0.021(2) 0.026(2) -0.003(2)
C44 0.211(7) 0.116(5) 0.129(5) -0.027(4) -0.053(5) -0.015(5)
N8 0.136(4) 0.115(4) 0.131(4) -0.064(3) -0.029(3) 0.026(3)

loop_
_atom_type_symbol
_atom_type_description
_atom_type_scat_dispersion_real
_atom_type_scat_dispersion_imag
_atom_type_scat_source
C C 0.0033 0.0016 'International Tables Vol C Tables 4.2.6.8 and 6.1.1.4'
H H 0.0000 0.0000 'International Tables Vol C Tables 4.2.6.8 and 6.1.1.4'
N N 0.0061 0.0033 'International Tables Vol C Tables 4.2.6.8 and 6.1.1.4'
F F 0.0171 0.0103 'International Tables Vol C Tables 4.2.6.8 and 6.1.1.4'
P P 0.1023 0.0942 'International Tables Vol C Tables 4.2.6.8 and 6.1.1.4'
Fe Fe 0.3463 0.8444 'International Tables Vol C Tables 4.2.6.8 and 6.1.1.4'
Cu Cu 0.3201 1.2651 'International Tables Vol C Tables 4.2.6.8 and 6.1.1.4'

loop_
_geom_angle_atom_site_label_1
_geom_angle_atom_site_label_2
_geom_angle_atom_site_label_3
_geom_angle
N2 Cu1 N4 173.05(9)
N2 Cu1 N1 79.33(10)
N4 Cu1 N1 100.90(10)
N2 Cu1 N3 80.24(10)
N4 Cu1 N3 98.28(10)
N1 Cu1 N3 157.58(10)
N2 Cu1 N5 107.64(9)
N4 Cu1 N5 79.29(9)
N1 Cu1 N5 94.95(9)
N3 Cu1 N5 99.95(10)
C40 Fe1 C39 41.73(19)
C40 Fe1 C35 157.69(18)
C39 Fe1 C35 159.3(2)
C40 Fe1 C41 39.81(17)
C39 Fe1 C41 67.95(18)
C35 Fe1 C41 123.28(17)
C40 Fe1 C37 105.36(18)
C39 Fe1 C37 123.0(2)
C35 Fe1 C37 68.78(15)
C41 Fe1 C37 120.57(16)
C40 Fe1 C38 121.09(17)
C39 Fe1 C38 107.70(16)
C35 Fe1 C38 69.25(14)
C41 Fe1 C38 156.01(16)
C37 Fe1 C38 40.47(13)
C40 Fe1 C36 120.97(18)
C39 Fe1 C36 158.6(2)
C35 Fe1 C36 40.86(13)
C41 Fe1 C36 106.78(17)
C37 Fe1 C36 40.35(15)
C38 Fe1 C36 68.20(15)
C40 Fe1 C34 158.53(17)
C39 Fe1 C34 122.68(18)
C35 Fe1 C34 41.47(12)
C41 Fe1 C34 160.79(17)
C37 Fe1 C34 69.20(13)
C38 Fe1 C34 41.52(12)
C36 Fe1 C34 69.10(13)
C40 Fe1 C43 68.6(2)
C39 Fe1 C43 40.62(18)
C35 Fe1 C43 123.62(18)
C41 Fe1 C43 67.02(17)
C37 Fe1 C43 160.99(18)
C38 Fe1 C43 126.03(15)
C36 Fe1 C43 158.29(19)
C34 Fe1 C43 109.48(15)
C40 Fe1 C42 67.65(19)
C39 Fe1 C42 67.62(19)
C35 Fe1 C42 108.72(18)
C41 Fe1 C42 39.94(16)
C37 Fe1 C42 156.58(16)
C38 Fe1 C42 162.31(15)
C36 Fe1 C42 122.51(18)
C34 Fe1 C42 125.35(16)
C43 Fe1 C42 39.46(16)
F11 P1 F16 92.83(17)
F11 P1 F12 91.4(2)
F16 P1 F12 92.95(18)
F11 P1 F14 177.28(19)
F16 P1 F14 89.71(16)
F12 P1 F14 89.42(17)
F11 P1 F15 91.6(2)
F16 P1 F15 92.31(19)
F12 P1 F15 173.8(2)
F14 P1 F15 87.34(19)
F11 P1 F13 88.48(15)
F16 P1 F13 178.67(16)
F12 P1 F13 86.79(15)
F14 P1 F13 88.99(15)
F15 P1 F13 87.87(18)
F22 P2 F26 94.9(3)
F22 P2 F24 92.3(3)
F26 P2 F24 90.7(2)
F22 P2 F25 177.7(3)
F26 P2 F25 87.2(3)
F24 P2 F25 88.5(2)
F22 P2 F23 88.9(2)
F26 P2 F23 90.16(18)
F24 P2 F23 178.5(2)
F25 P2 F23 90.3(2)
F22 P2 F21 89.0(3)
F26 P2 F21 175.4(3)
F24 P2 F21 91.5(2)
F25 P2 F21 88.8(3)
F23 P2 F21 87.5(2)
C19 N1 C23 118.0(3)
C19 N1 Cu1 127.9(2)
C23 N1 Cu1 114.08(19)
C24 N2 C28 121.0(2)
C24 N2 Cu1 120.12(19)
C28 N2 Cu1 118.81(19)
C33 N3 C29 118.2(3)
C33 N3 Cu1 128.4(2)
C29 N3 Cu1 113.2(2)
C1 N4 C5 118.0(3)
C1 N4 Cu1 126.3(2)
C5 N4 Cu1 115.59(19)
C10 N5 C6 116.9(2)
C10 N5 Cu1 131.4(2)
C6 N5 Cu1 111.59(18)
C12 N6 C13 116.3(3)
C11 N7 C18 116.6(3)
N8 C45 C44 175.6(7)
N4 C1 C2 123.2(3)
N4 C1 H1 118.4
C2 C1 H1 118.4
C3 C2 C1 119.3(3)
C3 C2 H2 120.4
C1 C2 H2 120.4
C2 C3 C4 119.5(3)
C2 C3 H3 120.3
C4 C3 H3 120.3
C5 C4 C3 117.8(3)
C5 C4 C11 119.7(3)
C3 C4 C11 122.4(3)
N4 C5 C4 122.2(3)
N4 C5 C6 117.7(2)
C4 C5 C6 120.1(2)
N5 C6 C7 123.8(2)
N5 C6 C5 115.5(2)
C7 C6 C5 120.5(2)
C6 C7 C8 117.5(3)
C6 C7 C12 119.9(2)
C8 C7 C12 122.6(3)
C9 C8 C7 119.1(3)
C9 C8 H8 120.5
C7 C8 H8 120.5
C10 C9 C8 119.2(3)
C10 C9 H9 120.4
C8 C9 H9 120.4
N5 C10 C9 123.5(3)
N5 C10 H10 118.3
C9 C10 H10 118.3
N7 C11 C12 122.2(3)
N7 C11 C4 118.1(3)
C12 C11 C4 119.6(2)
N6 C12 C11 121.8(3)
N6 C12 C7 118.3(3)
C11 C12 C7 119.9(2)
N6 C13 C18 121.8(3)
N6 C13 C14 119.6(3)
C18 C13 C14 118.6(3)
C15 C14 C13 119.9(4)
C15 C14 H14 120.0
C13 C14 H14 120.0
C14 C15 C16 121.1(3)
C14 C15 H15 119.5
C16 C15 H15 119.5
C17 C16 C15 121.5(4)
C17 C16 H16 119.3
C15 C16 H16 119.3
C16 C17 C18 119.4(4)
C16 C17 H17 120.3
C18 C17 H17 120.3
N7 C18 C13 121.2(3)
N7 C18 C17 119.2(3)
C13 C18 C17 119.6(3)
N1 C19 C20 122.6(3)
N1 C19 H19 118.7
C20 C19 H19 118.7
C19 C20 C21 119.6(3)
C19 C20 H20 120.2
C21 C20 H20 120.2
C22 C21 C20 118.1(4)
C22 C21 H21 120.9
C20 C21 H21 120.9
C23 C22 C21 120.2(3)
C23 C22 H22 119.9
C21 C22 H22 119.9
N1 C23 C22 121.5(3)
N1 C23 C24 113.5(3)
C22 C23 C24 125.0(3)
N2 C24 C25 121.5(3)
N2 C24 C23 112.4(2)
C25 C24 C23 126.1(3)
C24 C25 C26 119.8(3)
C24 C25 H25 120.1
C26 C25 H25 120.1
C27 C26 C25 117.2(3)
C27 C26 C34 121.6(3)
C25 C26 C34 121.2(3)
C28 C27 C26 120.3(3)
C28 C27 H27 119.8
C26 C27 H27 119.8
N2 C28 C27 120.1(3)
N2 C28 C29 113.0(3)
C27 C28 C29 126.8(3)
N3 C29 C30 121.3(3)
N3 C29 C28 114.5(3)
C30 C29 C28 124.2(3)
C29 C30 C31 119.6(3)
C29 C30 H30 120.2
C31 C30 H30 120.2
C32 C31 C30 119.0(4)
C32 C31 H31 120.5
C30 C31 H31 120.5
C31 C32 C33 119.6(4)
C31 C32 H32 120.2
C33 C32 H32 120.2
N3 C33 C32 122.2(3)
N3 C33 H33 118.9
C32 C33 H33 118.9
C35 C34 C38 106.5(3)
C35 C34 C26 127.2(3)
C38 C34 C26 126.2(3)
C35 C34 Fe1 69.01(18)
C38 C34 Fe1 69.16(17)
C26 C34 Fe1 123.5(2)
C36 C35 C34 107.8(3)
C36 C35 Fe1 69.76(19)
C34 C35 Fe1 69.52(17)
C36 C35 H35 126.1
C34 C35 H35 126.1
Fe1 C35 H35 126.2
C37 C36 C35 108.8(3)
C37 C36 Fe1 69.79(19)
C35 C36 Fe1 69.38(18)
C37 C36 H36 125.6
C35 C36 H36 125.6
Fe1 C36 H36 126.8
C36 C37 C38 108.6(3)
C36 C37 Fe1 69.9(2)
C38 C37 Fe1 69.79(18)
C36 C37 H37 125.7
C38 C37 H37 125.7
Fe1 C37 H37 126.2
C37 C38 C34 108.4(3)
C37 C38 Fe1 69.7(2)
C34 C38 Fe1 69.32(18)
C37 C38 H38 125.8
C34 C38 H38 125.8
Fe1 C38 H38 126.7
C43 C39 C40 106.5(4)
C43 C39 Fe1 70.3(2)
C40 C39 Fe1 68.5(2)
C43 C39 H39 126.8
C40 C39 H39 126.8
Fe1 C39 H39 126.0
C41 C40 C39 107.4(4)
C41 C40 Fe1 71.1(2)
C39 C40 Fe1 69.7(2)
C41 C40 H40 126.3
C39 C40 H40 126.3
Fe1 C40 H40 124.5
C40 C41 C42 109.2(4)
C40 C41 Fe1 69.1(2)
C42 C41 Fe1 70.7(2)
C40 C41 H41 125.4
C42 C41 H41 125.4
Fe1 C41 H41 126.4
C43 C42 C41 108.2(4)
C43 C42 Fe1 69.9(2)
C41 C42 Fe1 69.4(2)
C43 C42 H42 125.9
C41 C42 H42 125.9
Fe1 C42 H42 126.4
C42 C43 C39 108.6(4)
C42 C43 Fe1 70.6(2)
C39 C43 Fe1 69.1(2)
C42 C43 H43 125.7
C39 C43 H43 125.7
Fe1 C43 H43 126.1

loop_
_geom_bond_atom_site_label_1
_geom_bond_atom_site_label_2
_geom_bond_distance
Cu1 N2 1.924(2)
Cu1 N4 2.015(2)
Cu1 N1 2.046(3)
Cu1 N3 2.051(3)
Cu1 N5 2.188(2)
Fe1 C40 2.007(4)
Fe1 C39 2.023(4)
Fe1 C35 2.029(3)
Fe1 C41 2.032(4)
Fe1 C37 2.033(3)
Fe1 C38 2.034(3)
Fe1 C36 2.034(3)
Fe1 C34 2.036(3)
Fe1 C43 2.039(4)
Fe1 C42 2.049(4)
P1 F11 1.555(3)
P1 F16 1.566(3)
P1 F12 1.568(3)
P1 F14 1.580(3)
P1 F15 1.583(3)
P1 F13 1.599(2)
P2 F22 1.516(4)
P2 F26 1.555(4)
P2 F24 1.562(3)
P2 F25 1.564(4)
P2 F23 1.568(3)
P2 F21 1.581(3)
N1 C19 1.351(4)
N1 C23 1.368(4)
N2 C24 1.338(4)
N2 C28 1.351(4)
N3 C33 1.351(4)
N3 C29 1.363(4)
N4 C1 1.337(4)
N4 C5 1.363(3)
N5 C10 1.339(4)
N5 C6 1.351(4)
N6 C12 1.333(3)
N6 C13 1.354(4)
N7 C11 1.325(4)
N7 C18 1.356(4)
C45 N8 1.123(7)
C45 C44 1.472(9)
C1 C2 1.373(5)
C1 H1 0.9300
C2 C3 1.373(4)
C2 H2 0.9300
C3 C4 1.400(4)
C3 H3 0.9300
C4 C5 1.396(4)
C4 C11 1.466(4)
C5 C6 1.469(4)
C6 C7 1.388(4)
C7 C8 1.395(4)
C7 C12 1.457(4)
C8 C9 1.382(4)
C8 H8 0.9300
C9 C10 1.374(4)
C9 H9 0.9300
C10 H10 0.9300
C11 C12 1.423(4)
C13 C18 1.416(5)
C13 C14 1.423(4)
C14 C15 1.357(5)
C14 H14 0.9300
C15 C16 1.386(6)
C15 H15 0.9300
C16 C17 1.358(5)
C16 H16 0.9300
C17 C18 1.417(4)
C17 H17 0.9300
C19 C20 1.354(5)
C19 H19 0.9300
C20 C21 1.399(5)
C20 H20 0.9300
C21 C22 1.375(5)
C21 H21 0.9300
C22 C23 1.370(4)
C22 H22 0.9300
C23 C24 1.480(4)
C24 C25 1.373(4)
C25 C26 1.414(4)
C25 H25 0.9300
C26 C27 1.406(4)
C26 C34 1.449(4)
C27 C28 1.386(4)
C27 H27 0.9300
C28 C29 1.469(4)
C29 C30 1.382(4)
C30 C31 1.382(5)
C30 H30 0.9300
C31 C32 1.368(5)
C31 H31 0.9300
C32 C33 1.379(5)
C32 H32 0.9300
C33 H33 0.9300
C34 C35 1.439(4)
C34 C38 1.443(4)
C35 C36 1.418(5)
C35 H35 0.9300
C36 C37 1.403(5)
C36 H36 0.9300
C37 C38 1.407(4)
C37 H37 0.9300
C38 H38 0.9300
C39 C43 1.410(6)
C39 C40 1.436(7)
C39 H39 0.9300
C40 C41 1.376(6)
C40 H40 0.9300
C41 C42 1.394(6)
C41 H41 0.9300
C42 C43 1.380(6)
C42 H42 0.9300
C43 H43 0.9300

loop_
_geom_torsion_atom_site_label_1
_geom_torsion_atom_site_label_2
_geom_torsion_atom_site_label_3
_geom_torsion_atom_site_label_4
_geom_torsion
N2 Cu1 N1 C19 -177.4(3)
N4 Cu1 N1 C19 -4.5(3)
N3 Cu1 N1 C19 -152.8(3)
N5 Cu1 N1 C19 75.5(3)
N2 Cu1 N1 C23 5.4(2)
N4 Cu1 N1 C23 178.34(19)
N3 Cu1 N1 C23 30.0(4)
N5 Cu1 N1 C23 -101.6(2)
N4 Cu1 N2 C24 -99.6(9)
N1 Cu1 N2 C24 -7.1(2)
N3 Cu1 N2 C24 -177.8(2)
N5 Cu1 N2 C24 84.7(2)
N4 Cu1 N2 C28 82.6(9)
N1 Cu1 N2 C28 175.1(2)
N3 Cu1 N2 C28 4.38(19)
N5 Cu1 N2 C28 -93.1(2)
N2 Cu1 N3 C33 -178.8(3)
N4 Cu1 N3 C33 8.1(3)
N1 Cu1 N3 C33 156.7(3)
N5 Cu1 N3 C33 -72.4(3)
N2 Cu1 N3 C29 -3.11(19)
N4 Cu1 N3 C29 -176.24(19)
N1 Cu1 N3 C29 -27.6(4)
N5 Cu1 N3 C29 103.3(2)
N2 Cu1 N4 C1 6.4(10)
N1 Cu1 N4 C1 -84.8(3)
N3 Cu1 N4 C1 83.5(3)
N5 Cu1 N4 C1 -177.9(3)
N2 Cu1 N4 C5 -170.5(8)
N1 Cu1 N4 C5 98.3(2)
N3 Cu1 N4 C5 -93.3(2)
N5 Cu1 N4 C5 5.3(2)
N2 Cu1 N5 C10 -8.3(3)
N4 Cu1 N5 C10 172.3(3)
N1 Cu1 N5 C10 72.1(3)
N3 Cu1 N5 C10 -91.1(3)
N2 Cu1 N5 C6 176.03(18)
N4 Cu1 N5 C6 -3.44(19)
N1 Cu1 N5 C6 -103.62(19)
N3 Cu1 N5 C6 93.20(19)
C5 N4 C1 C2 0.6(5)
Cu1 N4 C1 C2 -176.2(3)
N4 C1 C2 C3 0.0(6)
C1 C2 C3 C4 0.0(5)
C2 C3 C4 C5 -0.6(5)
C2 C3 C4 C11 -177.0(3)
C1 N4 C5 C4 -1.2(4)
Cu1 N4 C5 C4 175.9(2)
C1 N4 C5 C6 176.4(3)
Cu1 N4 C5 C6 -6.5(3)
C3 C4 C5 N4 1.2(4)
C11 C4 C5 N4 177.7(3)
C3 C4 C5 C6 -176.3(3)
C11 C4 C5 C6 0.1(4)
C10 N5 C6 C7 1.7(4)
Cu1 N5 C6 C7 178.1(2)
C10 N5 C6 C5 -175.2(3)
Cu1 N5 C6 C5 1.1(3)
N4 C5 C6 N5 3.3(4)
C4 C5 C6 N5 -179.0(3)
N4 C5 C6 C7 -173.7(3)
C4 C5 C6 C7 3.9(4)
N5 C6 C7 C8 -1.8(4)
C5 C6 C7 C8 175.0(3)
N5 C6 C7 C12 178.9(2)
C5 C6 C7 C12 -4.3(4)
C6 C7 C8 C9 0.6(4)
C12 C7 C8 C9 179.9(3)
C7 C8 C9 C10 0.5(5)
C6 N5 C10 C9 -0.5(5)
Cu1 N5 C10 C9 -176.0(2)
C8 C9 C10 N5 -0.6(5)
C18 N7 C11 C12 -2.1(4)
C18 N7 C11 C4 177.3(2)
C5 C4 C11 N7 176.9(3)
C3 C4 C11 N7 -6.8(4)
C5 C4 C11 C12 -3.7(4)
C3 C4 C11 C12 172.6(3)
C13 N6 C12 C11 -1.9(4)
C13 N6 C12 C7 178.5(2)
N7 C11 C12 N6 3.1(4)
C4 C11 C12 N6 -176.3(2)
N7 C11 C12 C7 -177.3(3)
C4 C11 C12 C7 3.3(4)
C6 C7 C12 N6 -179.7(3)
C8 C7 C12 N6 1.0(4)
C6 C7 C12 C11 0.7(4)
C8 C7 C12 C11 -178.6(3)
C12 N6 C13 C18 0.0(4)
C12 N6 C13 C14 -179.8(3)
N6 C13 C14 C15 179.5(3)
C18 C13 C14 C15 -0.3(5)
C13 C14 C15 C16 0.1(6)
C14 C15 C16 C17 -0.1(6)
C15 C16 C17 C18 0.3(6)
C11 N7 C18 C13 0.2(4)
C11 N7 C18 C17 -179.6(3)
N6 C13 C18 N7 0.9(5)
C14 C13 C18 N7 -179.3(3)
N6 C13 C18 C17 -179.3(3)
C14 C13 C18 C17 0.5(4)
C16 C17 C18 N7 179.3(3)
C16 C17 C18 C13 -0.5(5)
C23 N1 C19 C20 -1.3(5)
Cu1 N1 C19 C20 -178.4(3)
N1 C19 C20 C21 -0.9(6)
C19 C20 C21 C22 2.8(6)
C20 C21 C22 C23 -2.5(6)
C19 N1 C23 C22 1.6(4)
Cu1 N1 C23 C22 179.1(2)
C19 N1 C23 C24 179.2(3)
Cu1 N1 C23 C24 -3.3(3)
C21 C22 C23 N1 0.3(5)
C21 C22 C23 C24 -177.0(3)
C28 N2 C24 C25 3.5(4)
Cu1 N2 C24 C25 -174.2(2)
C28 N2 C24 C23 -175.1(2)
Cu1 N2 C24 C23 7.2(3)
N1 C23 C24 N2 -2.1(3)
C22 C23 C24 N2 175.4(3)
N1 C23 C24 C25 179.4(3)
C22 C23 C24 C25 -3.1(5)
N2 C24 C25 C26 -2.1(4)
C23 C24 C25 C26 176.3(3)
C24 C25 C26 C27 -0.4(4)
C24 C25 C26 C34 -178.1(3)
C25 C26 C27 C28 1.4(4)
C34 C26 C27 C28 179.2(3)
C24 N2 C28 C27 -2.4(4)
Cu1 N2 C28 C27 175.4(2)
C24 N2 C28 C29 177.5(2)
Cu1 N2 C28 C29 -4.7(3)
C26 C27 C28 N2 -0.1(4)
C26 C27 C28 C29 180.0(3)
C33 N3 C29 C30 -2.6(4)
Cu1 N3 C29 C30 -178.7(2)
C33 N3 C29 C28 177.7(3)
Cu1 N3 C29 C28 1.6(3)
N2 C28 C29 N3 1.8(3)
C27 C28 C29 N3 -178.3(3)
N2 C28 C29 C30 -177.9(3)
C27 C28 C29 C30 2.0(5)
N3 C29 C30 C31 1.9(5)
C28 C29 C30 C31 -178.4(3)
C29 C30 C31 C32 -0.4(6)
C30 C31 C32 C33 -0.3(6)
C29 N3 C33 C32 1.8(5)
Cu1 N3 C33 C32 177.3(3)
C31 C32 C33 N3 -0.4(6)
C27 C26 C34 C35 8.4(5)
C25 C26 C34 C35 -173.9(3)
C27 C26 C34 C38 -176.3(3)
C25 C26 C34 C38 1.4(4)
C27 C26 C34 Fe1 96.3(3)
C25 C26 C34 Fe1 -86.0(3)
C40 Fe1 C34 C35 -160.0(4)
C39 Fe1 C34 C35 162.3(3)
C41 Fe1 C34 C35 43.2(5)
C37 Fe1 C34 C35 -81.1(2)
C38 Fe1 C34 C35 -118.1(3)
C36 Fe1 C34 C35 -37.8(2)
C43 Fe1 C34 C35 119.1(2)
C42 Fe1 C34 C35 78.0(3)
C40 Fe1 C34 C38 -42.0(5)
C39 Fe1 C34 C38 -79.7(3)
C35 Fe1 C34 C38 118.1(3)
C41 Fe1 C34 C38 161.3(4)
C37 Fe1 C34 C38 37.00(19)
C36 Fe1 C34 C38 80.3(2)
C43 Fe1 C34 C38 -122.8(2)
C42 Fe1 C34 C38 -163.9(2)
C40 Fe1 C34 C26 78.4(5)
C39 Fe1 C34 C26 40.8(4)
C35 Fe1 C34 C26 -121.5(4)
C41 Fe1 C34 C26 -78.3(5)
C37 Fe1 C34 C26 157.4(3)
C38 Fe1 C34 C26 120.4(3)
C36 Fe1 C34 C26 -159.3(3)
C43 Fe1 C34 C26 -2.4(3)
C42 Fe1 C34 C26 -43.5(3)
C38 C34 C35 C36 0.2(4)
C26 C34 C35 C36 176.3(3)
Fe1 C34 C35 C36 59.5(2)
C38 C34 C35 Fe1 -59.3(2)
C26 C34 C35 Fe1 116.8(3)
C40 Fe1 C35 C36 41.8(5)
C39 Fe1 C35 C36 -165.5(5)
C41 Fe1 C35 C36 76.6(3)
C37 Fe1 C35 C36 -36.8(2)
C38 Fe1 C35 C36 -80.3(2)
C34 Fe1 C35 C36 -119.0(3)
C43 Fe1 C35 C36 159.5(2)
C42 Fe1 C35 C36 118.4(3)
C40 Fe1 C35 C34 160.8(4)
C39 Fe1 C35 C34 -46.5(5)
C41 Fe1 C35 C34 -164.4(2)
C37 Fe1 C35 C34 82.2(2)
C38 Fe1 C35 C34 38.71(18)
C36 Fe1 C35 C34 119.0(3)
C43 Fe1 C35 C34 -81.5(2)
C42 Fe1 C35 C34 -122.6(2)
C34 C35 C36 C37 -0.6(4)
Fe1 C35 C36 C37 58.8(2)
C34 C35 C36 Fe1 -59.4(2)
C40 Fe1 C36 C37 76.7(3)
C39 Fe1 C36 C37 45.5(5)
C35 Fe1 C36 C37 -120.4(3)
C41 Fe1 C36 C37 117.7(2)
C38 Fe1 C36 C37 -37.4(2)
C34 Fe1 C36 C37 -82.1(2)
C43 Fe1 C36 C37 -172.4(4)
C42 Fe1 C36 C37 158.5(2)
C40 Fe1 C36 C35 -162.8(2)
C39 Fe1 C36 C35 165.9(4)
C41 Fe1 C36 C35 -121.8(2)
C37 Fe1 C36 C35 120.4(3)
C38 Fe1 C36 C35 83.0(2)
C34 Fe1 C36 C35 38.3(2)
C43 Fe1 C36 C35 -52.0(5)
C42 Fe1 C36 C35 -81.1(3)
C35 C36 C37 C38 0.7(4)
Fe1 C36 C37 C38 59.3(2)
C35 C36 C37 Fe1 -58.5(2)
C40 Fe1 C37 C36 -120.1(2)
C39 Fe1 C37 C36 -162.0(3)
C35 Fe1 C37 C36 37.2(2)
C41 Fe1 C37 C36 -79.8(3)
C38 Fe1 C37 C36 119.7(3)
C34 Fe1 C37 C36 81.8(2)
C43 Fe1 C37 C36 171.4(5)
C42 Fe1 C37 C36 -51.0(5)
C40 Fe1 C37 C38 120.2(2)
C39 Fe1 C37 C38 78.3(3)
C35 Fe1 C37 C38 -82.5(2)
C41 Fe1 C37 C38 160.5(2)
C36 Fe1 C37 C38 -119.7(3)
C34 Fe1 C37 C38 -37.9(2)
C43 Fe1 C37 C38 51.7(6)
C42 Fe1 C37 C38 -170.8(4)
C36 C37 C38 C34 -0.6(4)
Fe1 C37 C38 C34 58.7(2)
C36 C37 C38 Fe1 -59.3(2)
C35 C34 C38 C37 0.2(3)
C26 C34 C38 C37 -175.9(3)
Fe1 C34 C38 C37 -59.0(2)
C35 C34 C38 Fe1 59.2(2)
C26 C34 C38 Fe1 -116.9(3)
C40 Fe1 C38 C37 -76.7(3)
C39 Fe1 C38 C37 -120.5(3)
C35 Fe1 C38 C37 81.2(2)
C41 Fe1 C38 C37 -45.0(5)
C36 Fe1 C38 C37 37.3(2)
C34 Fe1 C38 C37 119.9(3)
C43 Fe1 C38 C37 -161.6(3)
C42 Fe1 C38 C37 167.9(5)
C40 Fe1 C38 C34 163.4(2)
C39 Fe1 C38 C34 119.6(3)
C35 Fe1 C38 C34 -38.67(17)
C41 Fe1 C38 C34 -165.0(4)
C37 Fe1 C38 C34 -119.9(3)
C36 Fe1 C38 C34 -82.7(2)
C43 Fe1 C38 C34 78.5(3)
C42 Fe1 C38 C34 48.0(6)
C40 Fe1 C39 C43 117.7(4)
C35 Fe1 C39 C43 -47.2(6)
C41 Fe1 C39 C43 79.9(3)
C37 Fe1 C39 C43 -167.0(2)
C38 Fe1 C39 C43 -125.2(3)
C36 Fe1 C39 C43 159.5(4)
C34 Fe1 C39 C43 -82.0(3)
C42 Fe1 C39 C43 36.6(3)
C35 Fe1 C39 C40 -164.8(4)
C41 Fe1 C39 C40 -37.7(3)
C37 Fe1 C39 C40 75.3(3)
C38 Fe1 C39 C40 117.2(3)
C36 Fe1 C39 C40 41.9(6)
C34 Fe1 C39 C40 160.4(2)
C43 Fe1 C39 C40 -117.7(4)
C42 Fe1 C39 C40 -81.0(3)
C43 C39 C40 C41 1.0(4)
Fe1 C39 C40 C41 61.4(3)
C43 C39 C40 Fe1 -60.4(3)
C39 Fe1 C40 C41 -117.7(4)
C35 Fe1 C40 C41 48.2(6)
C37 Fe1 C40 C41 119.6(3)
C38 Fe1 C40 C41 160.5(2)
C36 Fe1 C40 C41 78.8(3)
C34 Fe1 C40 C41 -168.3(4)
C43 Fe1 C40 C41 -79.4(3)
C42 Fe1 C40 C41 -36.7(3)
C35 Fe1 C40 C39 165.9(4)
C41 Fe1 C40 C39 117.7(4)
C37 Fe1 C40 C39 -122.7(3)
C38 Fe1 C40 C39 -81.8(3)
C36 Fe1 C40 C39 -163.5(3)
C34 Fe1 C40 C39 -50.6(6)
C43 Fe1 C40 C39 38.3(3)
C42 Fe1 C40 C39 80.9(3)
C39 C40 C41 C42 -1.1(5)
Fe1 C40 C41 C42 59.4(3)
C39 C40 C41 Fe1 -60.6(3)
C39 Fe1 C41 C40 39.5(3)
C35 Fe1 C41 C40 -160.2(3)
C37 Fe1 C41 C40 -76.8(3)
C38 Fe1 C41 C40 -44.6(5)
C36 Fe1 C41 C40 -118.5(3)
C34 Fe1 C41 C40 167.0(4)
C43 Fe1 C41 C40 83.6(3)
C42 Fe1 C41 C40 120.5(4)
C40 Fe1 C41 C42 -120.5(4)
C39 Fe1 C41 C42 -81.0(3)
C35 Fe1 C41 C42 79.3(3)
C37 Fe1 C41 C42 162.7(3)
C38 Fe1 C41 C42 -165.1(3)
C36 Fe1 C41 C42 121.0(3)
C34 Fe1 C41 C42 46.4(6)
C43 Fe1 C41 C42 -36.9(3)
C40 C41 C42 C43 0.8(5)
Fe1 C41 C42 C43 59.3(3)
C40 C41 C42 Fe1 -58.5(3)
C40 Fe1 C42 C43 -83.0(3)
C39 Fe1 C42 C43 -37.7(3)
C35 Fe1 C42 C43 120.5(3)
C41 Fe1 C42 C43 -119.6(4)
C37 Fe1 C42 C43 -159.8(4)
C38 Fe1 C42 C43 40.3(7)
C36 Fe1 C42 C43 163.6(3)
C34 Fe1 C42 C43 77.4(3)
C40 Fe1 C42 C41 36.6(3)
C39 Fe1 C42 C41 81.9(3)
C35 Fe1 C42 C41 -119.9(3)
C37 Fe1 C42 C41 -40.2(6)
C38 Fe1 C42 C41 159.9(5)
C36 Fe1 C42 C41 -76.8(3)
C34 Fe1 C42 C41 -163.0(2)
C43 Fe1 C42 C41 119.6(4)
C41 C42 C43 C39 -0.1(5)
Fe1 C42 C43 C39 58.8(3)
C41 C42 C43 Fe1 -59.0(3)
C40 C39 C43 C42 -0.5(4)
Fe1 C39 C43 C42 -59.8(3)
C40 C39 C43 Fe1 59.3(3)
C40 Fe1 C43 C42 80.4(3)
C39 Fe1 C43 C42 119.7(4)
C35 Fe1 C43 C42 -78.4(3)
C41 Fe1 C43 C42 37.3(3)
C37 Fe1 C43 C42 155.0(4)
C38 Fe1 C43 C42 -166.0(3)
C36 Fe1 C43 C42 -40.1(6)
C34 Fe1 C43 C42 -122.4(3)
C40 Fe1 C43 C39 -39.3(3)
C35 Fe1 C43 C39 161.9(3)
C41 Fe1 C43 C39 -82.4(3)
C37 Fe1 C43 C39 35.3(6)
C38 Fe1 C43 C39 74.3(3)
C36 Fe1 C43 C39 -159.9(4)
C34 Fe1 C43 C39 117.9(3)
C42 Fe1 C43 C39 -119.7(4)
